data_4079128
loop_
_publ_author_name
'Nikitin, Kirill'
'Bothe, Cornelia'
'M\"uller-Bunz, Helge'
'Ortin, Yannick'
'McGlinchey, Michael J.'

_publ_section_title
;
 High and Low Rotational Barriers in Metal Tricarbonyl Complexes of 2- and
 3-Indenyl Anthracenes and Triptycenes: Rational Design of Molecular
 Brakes
;
_journal_issue 17
_journal_name_full Organometallics
_journal_page_first 6183
_journal_paper_doi 10.1021/om300512z
_journal_volume 31
_journal_year 2012
_chemical_formula_moiety 'C26 H15 O3 Re'
_chemical_formula_sum 'C26 H15 O3 Re'
_chemical_formula_weight 561.58
_chemical_name_systematic
; 
 ? 
;
_space_group_IT_number 14
_symmetry_cell_setting monoclinic
_symmetry_space_group_name_Hall '-P 2ybc'
_symmetry_space_group_name_H-M 'P 1 21/c 1'
_atom_sites_solution_hydrogens geom
_atom_sites_solution_primary direct
_atom_sites_solution_secondary difmap
_audit_creation_method SHELXL-97
_cell_angle_alpha 90.00
_cell_angle_beta 109.801(3)
_cell_angle_gamma 90.00
_cell_formula_units_Z 4
_cell_length_a 8.0644(9)
_cell_length_b 24.041(3)
_cell_length_c 10.9718(12)
_cell_measurement_reflns_used 4292
_cell_measurement_temperature 100(2)
_cell_measurement_theta_max 26.18
_cell_measurement_theta_min 2.60
_cell_volume 2001.4(4)
_computing_cell_refinement 'Bruker SAINT'
_computing_data_collection 'Bruker SMART'
_computing_data_reduction 'Bruker SAINT'
_computing_molecular_graphics 'Bruker SHELXTL'
_computing_publication_material 'Bruker SHELXTL'
_computing_structure_refinement 'SHELXL-97 (Sheldrick, 2008)'
_computing_structure_solution 'SHELXS-97 (Sheldrick, 2008)'
_diffrn_ambient_temperature 100(2)
_diffrn_detector_area_resol_mean 8.366
_diffrn_measured_fraction_theta_full 0.996
_diffrn_measured_fraction_theta_max 0.996
_diffrn_measurement_device_type 'CCD area detector'
_diffrn_measurement_method '\f and \w scans'
_diffrn_radiation_monochromator graphite
_diffrn_radiation_source 'sealed tube'
_diffrn_radiation_type MoK\a
_diffrn_radiation_wavelength 0.71073
_diffrn_reflns_av_R_equivalents 0.0442
_diffrn_reflns_av_sigmaI/netI 0.0377
_diffrn_reflns_limit_h_max 10
_diffrn_reflns_limit_h_min -10
_diffrn_reflns_limit_k_max 29
_diffrn_reflns_limit_k_min -30
_diffrn_reflns_limit_l_max 13
_diffrn_reflns_limit_l_min -13
_diffrn_reflns_number 17722
_diffrn_reflns_theta_full 26.45
_diffrn_reflns_theta_max 26.45
_diffrn_reflns_theta_min 1.69
_exptl_absorpt_coefficient_mu 6.097
_exptl_absorpt_correction_T_max 0.5808
_exptl_absorpt_correction_T_min 0.2523
_exptl_absorpt_correction_type multi-scan
_exptl_absorpt_process_details
; 
 SADABS v.2.10 (Bruker,2003) was used for absorption correction. 
 R(int) for selected reflections was 0.163 before and 0.027 after 
 correction. The Ratio of minimum to maximum transmission is 0.434394. 
 The \l/2 correction factor is 0.0015 
;
_exptl_crystal_colour yellow
_exptl_crystal_density_diffrn 1.864
_exptl_crystal_density_method 'not measured'
_exptl_crystal_description rod
_exptl_crystal_F_000 1080
_exptl_crystal_size_max 0.50
_exptl_crystal_size_mid 0.20
_exptl_crystal_size_min 0.10
_refine_diff_density_max 1.960
_refine_diff_density_min -0.773
_refine_diff_density_rms 0.152
_refine_ls_extinction_method none
_refine_ls_goodness_of_fit_ref 1.067
_refine_ls_hydrogen_treatment constr
_refine_ls_matrix_type full
_refine_ls_number_parameters 271
_refine_ls_number_reflns 4113
_refine_ls_number_restraints 0
_refine_ls_restrained_S_all 1.067
_refine_ls_R_factor_all 0.0381
_refine_ls_R_factor_gt 0.0311
_refine_ls_shift/su_max 0.002
_refine_ls_shift/su_mean 0.000
_refine_ls_structure_factor_coef Fsqd
_refine_ls_weighting_details 'calc w=1/[\s^2^(Fo^2^)+(0.0341P)^2^+3.9862P] where P=(Fo^2^+2Fc^2^)/3'
_refine_ls_weighting_scheme calc
_refine_ls_wR_factor_gt 0.0703
_refine_ls_wR_factor_ref 0.0728
_reflns_number_gt 3577
_reflns_number_total 4113
_reflns_threshold_expression I>2\s(I)
_cod_data_source_file om300512z_si_002.cif
_cod_data_source_block mjm312(20)
_cod_original_sg_symbol_H-M 'P 21/c'
_cod_database_code 4079128

loop_
_symmetry_equiv_pos_as_xyz
'x, y, z'
'-x, y+1/2, -z+1/2'
'-x, -y, -z'
'x, -y-1/2, z-1/2'

loop_
_atom_site_label
_atom_site_type_symbol
_atom_site_fract_x
_atom_site_fract_y
_atom_site_fract_z
_atom_site_U_iso_or_equiv
_atom_site_adp_type
_atom_site_occupancy
_atom_site_symmetry_multiplicity
_atom_site_calc_flag
_atom_site_refinement_flags
Re Re 0.21027(2) 0.398963(8) 0.155290(18) 0.01346(8) Uani 1 1 d .
C1 C 0.3316(6) 0.31938(19) 0.2633(4) 0.0142(10) Uani 1 1 d .
H1 H 0.2681 0.2997 0.3083 0.017 Uiso 1 1 calc R
C2 C 0.3176(6) 0.31121(19) 0.1307(4) 0.0140(10) Uani 1 1 d .
C3 C 0.4217(6) 0.3523(2) 0.0985(5) 0.0155(10) Uani 1 1 d .
H3 H 0.4297 0.3582 0.0150 0.019 Uiso 1 1 calc R
C4 C 0.5138(6) 0.3836(2) 0.2140(5) 0.0164(10) Uani 1 1 d .
C5 C 0.6381(6) 0.4280(2) 0.2390(5) 0.0201(11) Uani 1 1 d .
H5 H 0.6731 0.4432 0.1715 0.024 Uiso 1 1 calc R
C6 C 0.7055(6) 0.4481(2) 0.3621(5) 0.0217(11) Uani 1 1 d .
H6 H 0.7916 0.4768 0.3811 0.026 Uiso 1 1 calc R
C7 C 0.6492(7) 0.4268(2) 0.4629(5) 0.0228(11) Uani 1 1 d .
H7 H 0.6968 0.4424 0.5471 0.027 Uiso 1 1 calc R
C8 C 0.5301(7) 0.3849(2) 0.4428(5) 0.0206(11) Uani 1 1 d .
H8 H 0.4956 0.3711 0.5117 0.025 Uiso 1 1 calc R
C9 C 0.4581(6) 0.3624(2) 0.3158(5) 0.0161(10) Uani 1 1 d .
C10 C 0.2177(6) 0.2637(2) 0.0517(5) 0.0163(10) Uani 1 1 d .
C11 C 0.0861(6) 0.2700(2) -0.0709(4) 0.0152(10) Uani 1 1 d .
C12 C 0.0525(7) 0.3208(2) -0.1425(5) 0.0174(10) Uani 1 1 d .
H12 H 0.1225 0.3526 -0.1081 0.021 Uiso 1 1 calc R
C13 C -0.0779(7) 0.3241(2) -0.2590(5) 0.0218(11) Uani 1 1 d .
H13 H -0.0992 0.3586 -0.3039 0.026 Uiso 1 1 calc R
C14 C -0.1827(7) 0.2778(2) -0.3152(5) 0.0228(12) Uani 1 1 d .
H14 H -0.2729 0.2810 -0.3973 0.027 Uiso 1 1 calc R
C15 C -0.1545(7) 0.2295(2) -0.2525(5) 0.0230(12) Uani 1 1 d .
H15 H -0.2258 0.1984 -0.2909 0.028 Uiso 1 1 calc R
C16 C -0.0199(6) 0.2230(2) -0.1288(5) 0.0170(10) Uani 1 1 d .
C17 C 0.0131(7) 0.1716(2) -0.0675(5) 0.0187(11) Uani 1 1 d .
H17 H -0.0623 0.1412 -0.1045 0.022 Uiso 1 1 calc R
C18 C 0.1529(6) 0.1637(2) 0.0461(5) 0.0196(11) Uani 1 1 d .
C19 C 0.1940(7) 0.1101(2) 0.1041(6) 0.0230(12) Uani 1 1 d .
H19 H 0.1182 0.0797 0.0673 0.028 Uiso 1 1 calc R
C20 C 0.3366(7) 0.1013(2) 0.2092(5) 0.0232(12) Uani 1 1 d .
H20 H 0.3618 0.0651 0.2456 0.028 Uiso 1 1 calc R
C21 C 0.4491(7) 0.1464(2) 0.2655(5) 0.0198(11) Uani 1 1 d .
H21 H 0.5533 0.1399 0.3373 0.024 Uiso 1 1 calc R
C22 C 0.4101(6) 0.1988(2) 0.2182(5) 0.0177(10) Uani 1 1 d .
H22 H 0.4852 0.2285 0.2604 0.021 Uiso 1 1 calc R
C23 C 0.2595(6) 0.2105(2) 0.1068(4) 0.0147(10) Uani 1 1 d .
C24 C -0.0330(7) 0.3828(2) 0.0789(5) 0.0172(10) Uani 1 1 d .
O24 O -0.1807(5) 0.37222(16) 0.0315(3) 0.0250(8) Uani 1 1 d .
C25 C 0.1445(6) 0.4473(2) 0.2691(5) 0.0188(11) Uani 1 1 d .
O25 O 0.1831(5) 0.49305(17) -0.0374(4) 0.0393(11) Uani 1 1 d .
C26 C 0.1893(7) 0.4588(2) 0.0360(6) 0.0260(12) Uani 1 1 d .
O26 O 0.1084(5) 0.47657(15) 0.3390(4) 0.0267(9) Uani 1 1 d .

loop_
_atom_site_aniso_label
_atom_site_aniso_U_11
_atom_site_aniso_U_22
_atom_site_aniso_U_33
_atom_site_aniso_U_23
_atom_site_aniso_U_13
_atom_site_aniso_U_12
Re 0.01326(11) 0.01073(11) 0.01603(11) 0.00080(8) 0.00449(8) 0.00033(8)
C1 0.012(2) 0.011(2) 0.018(2) 0.0007(19) 0.0025(19) -0.0010(18)
C2 0.014(2) 0.012(2) 0.015(2) 0.0019(19) 0.0030(19) 0.0039(19)
C3 0.017(2) 0.012(3) 0.018(2) 0.0018(19) 0.007(2) 0.0022(19)
C4 0.012(2) 0.013(3) 0.021(3) 0.000(2) 0.003(2) 0.0066(19)
C5 0.016(3) 0.013(3) 0.030(3) 0.006(2) 0.007(2) 0.003(2)
C6 0.014(2) 0.011(3) 0.035(3) -0.002(2) 0.001(2) 0.000(2)
C7 0.020(3) 0.019(3) 0.024(3) -0.004(2) 0.000(2) 0.001(2)
C8 0.020(3) 0.019(3) 0.020(3) 0.001(2) 0.003(2) 0.001(2)
C9 0.016(2) 0.011(2) 0.019(2) 0.0008(19) 0.003(2) 0.0021(19)
C10 0.014(2) 0.015(3) 0.020(3) -0.005(2) 0.007(2) -0.0017(19)
C11 0.012(2) 0.018(3) 0.016(2) -0.005(2) 0.0048(19) 0.0005(19)
C12 0.022(3) 0.015(3) 0.017(2) -0.0015(19) 0.009(2) 0.005(2)
C13 0.024(3) 0.027(3) 0.018(3) 0.003(2) 0.011(2) 0.005(2)
C14 0.019(3) 0.032(3) 0.015(2) -0.006(2) 0.003(2) 0.003(2)
C15 0.018(3) 0.028(3) 0.024(3) -0.007(2) 0.007(2) -0.003(2)
C16 0.013(2) 0.019(3) 0.022(3) -0.007(2) 0.010(2) 0.000(2)
C17 0.022(3) 0.013(3) 0.026(3) -0.010(2) 0.014(2) -0.005(2)
C18 0.019(3) 0.020(3) 0.023(3) -0.001(2) 0.010(2) -0.001(2)
C19 0.029(3) 0.012(3) 0.032(3) -0.010(2) 0.015(2) -0.005(2)
C20 0.033(3) 0.013(3) 0.027(3) 0.001(2) 0.015(2) 0.003(2)
C21 0.024(3) 0.020(3) 0.016(2) 0.000(2) 0.008(2) 0.006(2)
C22 0.015(2) 0.017(3) 0.020(2) -0.002(2) 0.005(2) -0.001(2)
C23 0.014(2) 0.017(3) 0.017(2) -0.0037(19) 0.0101(19) -0.0014(19)
C24 0.023(3) 0.013(2) 0.016(2) -0.0024(19) 0.007(2) 0.001(2)
O24 0.0155(19) 0.034(2) 0.0224(19) -0.0039(17) 0.0027(16) -0.0001(16)
C25 0.016(2) 0.010(3) 0.026(3) 0.000(2) 0.002(2) 0.000(2)
O25 0.041(3) 0.030(2) 0.057(3) 0.026(2) 0.029(2) 0.014(2)
C26 0.023(3) 0.022(3) 0.036(3) 0.004(3) 0.015(2) 0.006(2)
O26 0.028(2) 0.023(2) 0.031(2) -0.0097(17) 0.0118(17) -0.0010(16)

loop_
_atom_type_symbol
_atom_type_description
_atom_type_scat_dispersion_real
_atom_type_scat_dispersion_imag
_atom_type_scat_source
C C 0.0033 0.0016 'International Tables Vol C Tables 4.2.6.8 and 6.1.1.4'
H H 0.0000 0.0000 'International Tables Vol C Tables 4.2.6.8 and 6.1.1.4'
O O 0.0106 0.0060 'International Tables Vol C Tables 4.2.6.8 and 6.1.1.4'
Re Re -1.0185 7.2310 'International Tables Vol C Tables 4.2.6.8 and 6.1.1.4'

loop_
_geom_angle_atom_site_label_1
_geom_angle_atom_site_label_2
_geom_angle_atom_site_label_3
_geom_angle
C24 Re C25 86.5(2)
C24 Re C26 90.8(2)
C25 Re C26 90.6(2)
C24 Re C1 104.74(19)
C25 Re C1 109.60(19)
C26 Re C1 154.9(2)
C24 Re C3 122.17(19)
C25 Re C3 150.66(19)
C26 Re C3 94.78(19)
C1 Re C3 60.35(17)
C24 Re C2 97.60(18)
C25 Re C2 145.46(18)
C26 Re C2 123.48(19)
C1 Re C2 36.15(16)
C3 Re C2 35.65(16)
C24 Re C4 156.85(19)
C25 Re C4 114.38(19)
C26 Re C4 98.5(2)
C1 Re C4 60.11(17)
C3 Re C4 36.29(17)
C2 Re C4 59.63(17)
C24 Re C9 138.37(19)
C25 Re C9 95.30(19)
C26 Re C9 130.7(2)
C1 Re C9 35.93(16)
C3 Re C9 59.84(17)
C2 Re C9 59.42(16)
C4 Re C9 35.63(17)
C9 C1 C2 108.0(4)
C9 C1 Re 74.1(3)
C2 C1 Re 73.5(3)
C9 C1 H1 126.0
C2 C1 H1 126.0
Re C1 H1 118.3
C3 C2 C1 107.9(4)
C3 C2 C10 129.6(4)
C1 C2 C10 122.4(4)
C3 C2 Re 70.9(3)
C1 C2 Re 70.3(3)
C10 C2 Re 127.7(3)
C2 C3 C4 108.5(4)
C2 C3 Re 73.5(3)
C4 C3 Re 73.5(3)
C2 C3 H3 125.8
C4 C3 H3 125.8
Re C3 H3 119.1
C5 C4 C9 120.2(4)
C5 C4 C3 132.7(5)
C9 C4 C3 107.1(4)
C5 C4 Re 122.5(3)
C9 C4 Re 72.3(3)
C3 C4 Re 70.2(3)
C6 C5 C4 118.3(5)
C6 C5 H5 120.8
C4 C5 H5 120.8
C5 C6 C7 121.1(5)
C5 C6 H6 119.4
C7 C6 H6 119.4
C8 C7 C6 122.3(5)
C8 C7 H7 118.8
C6 C7 H7 118.8
C7 C8 C9 118.3(5)
C7 C8 H8 120.9
C9 C8 H8 120.9
C8 C9 C1 132.0(5)
C8 C9 C4 119.7(4)
C1 C9 C4 108.2(4)
C8 C9 Re 123.6(3)
C1 C9 Re 70.0(3)
C4 C9 Re 72.1(3)
C23 C10 C11 120.0(4)
C23 C10 C2 116.3(4)
C11 C10 C2 123.7(4)
C10 C11 C12 123.9(4)
C10 C11 C16 118.9(5)
C12 C11 C16 117.3(4)
C13 C12 C11 120.8(5)
C13 C12 H12 119.6
C11 C12 H12 119.6
C12 C13 C14 121.7(5)
C12 C13 H13 119.2
C14 C13 H13 119.2
C15 C14 C13 119.5(5)
C15 C14 H14 120.2
C13 C14 H14 120.2
C14 C15 C16 121.8(5)
C14 C15 H15 119.1
C16 C15 H15 119.1
C17 C16 C11 120.1(4)
C17 C16 C15 121.0(5)
C11 C16 C15 118.9(5)
C18 C17 C16 121.5(5)
C18 C17 H17 119.2
C16 C17 H17 119.2
C17 C18 C19 121.5(5)
C17 C18 C23 119.2(5)
C19 C18 C23 119.3(5)
C20 C19 C18 121.8(5)
C20 C19 H19 119.1
C18 C19 H19 119.1
C19 C20 C21 119.5(5)
C19 C20 H20 120.3
C21 C20 H20 120.3
C22 C21 C20 120.9(5)
C22 C21 H21 119.6
C20 C21 H21 119.6
C21 C22 C23 122.0(5)
C21 C22 H22 119.0
C23 C22 H22 119.0
C10 C23 C22 123.9(4)
C10 C23 C18 119.7(4)
C22 C23 C18 116.3(4)
O24 C24 Re 179.0(5)
O26 C25 Re 178.6(4)
O25 C26 Re 176.4(5)

loop_
_geom_bond_atom_site_label_1
_geom_bond_atom_site_label_2
_geom_bond_distance
Re C24 1.894(5)
Re C25 1.907(5)
Re C26 1.914(6)
Re C1 2.288(5)
Re C3 2.297(5)
Re C2 2.331(5)
Re C4 2.340(5)
Re C9 2.342(5)
C1 C9 1.429(6)
C1 C2 1.434(6)
C1 H1 0.9500
C2 C3 1.417(7)
C2 C10 1.494(6)
C3 C4 1.445(7)
C3 H3 0.9500
C4 C5 1.425(7)
C4 C9 1.432(7)
C5 C6 1.362(7)
C5 H5 0.9500
C6 C7 1.425(7)
C6 H6 0.9500
C7 C8 1.356(7)
C7 H7 0.9500
C8 C9 1.423(7)
C8 H8 0.9500
C10 C23 1.407(7)
C10 C11 1.411(7)
C11 C12 1.427(7)
C11 C16 1.428(7)
C12 C13 1.355(7)
C12 H12 0.9500
C13 C14 1.408(7)
C13 H13 0.9500
C14 C15 1.329(8)
C14 H14 0.9500
C15 C16 1.431(7)
C15 H15 0.9500
C16 C17 1.389(7)
C17 C18 1.382(7)
C17 H17 0.9500
C18 C19 1.426(7)
C18 C23 1.436(7)
C19 C20 1.341(8)
C19 H19 0.9500
C20 C21 1.413(7)
C20 H20 0.9500
C21 C22 1.358(7)
C21 H21 0.9500
C22 C23 1.429(7)
C22 H22 0.9500
C24 O24 1.155(6)
C25 O26 1.149(6)
O25 C26 1.141(6)

loop_
_geom_torsion_atom_site_label_1
_geom_torsion_atom_site_label_2
_geom_torsion_atom_site_label_3
_geom_torsion_atom_site_label_4
_geom_torsion
C24 Re C1 C9 -162.6(3)
C25 Re C1 C9 -71.1(3)
C26 Re C1 C9 70.8(6)
C3 Re C1 C9 78.5(3)
C2 Re C1 C9 114.8(4)
C4 Re C1 C9 36.4(3)
C24 Re C1 C2 82.6(3)
C25 Re C1 C2 174.1(3)
C26 Re C1 C2 -44.0(6)
C3 Re C1 C2 -36.3(3)
C4 Re C1 C2 -78.4(3)
C9 Re C1 C2 -114.8(4)
C9 C1 C2 C3 -5.4(5)
Re C1 C2 C3 61.2(3)
C9 C1 C2 C10 170.6(4)
Re C1 C2 C10 -122.8(4)
C9 C1 C2 Re -66.6(3)
C24 Re C2 C3 137.4(3)
C25 Re C2 C3 -127.8(4)
C26 Re C2 C3 41.3(4)
C1 Re C2 C3 -118.0(4)
C4 Re C2 C3 -38.2(3)
C9 Re C2 C3 -79.8(3)
C24 Re C2 C1 -104.6(3)
C25 Re C2 C1 -9.8(5)
C26 Re C2 C1 159.4(3)
C3 Re C2 C1 118.0(4)
C4 Re C2 C1 79.8(3)
C9 Re C2 C1 38.2(3)
C24 Re C2 C10 11.6(4)
C25 Re C2 C10 106.5(5)
C26 Re C2 C10 -84.4(4)
C1 Re C2 C10 116.2(5)
C3 Re C2 C10 -125.8(5)
C4 Re C2 C10 -164.0(5)
C9 Re C2 C10 154.5(5)
C1 C2 C3 C4 4.8(5)
C10 C2 C3 C4 -170.8(5)
Re C2 C3 C4 65.7(3)
C1 C2 C3 Re -60.9(3)
C10 C2 C3 Re 123.5(5)
C24 Re C3 C2 -52.5(3)
C25 Re C3 C2 113.8(4)
C26 Re C3 C2 -146.4(3)
C1 Re C3 C2 36.8(3)
C4 Re C3 C2 115.7(4)
C9 Re C3 C2 78.5(3)
C24 Re C3 C4 -168.1(3)
C25 Re C3 C4 -1.8(5)
C26 Re C3 C4 97.9(3)
C1 Re C3 C4 -78.8(3)
C2 Re C3 C4 -115.7(4)
C9 Re C3 C4 -37.2(3)
C2 C3 C4 C5 177.9(5)
Re C3 C4 C5 -116.4(6)
C2 C3 C4 C9 -2.3(5)
Re C3 C4 C9 63.3(3)
C2 C3 C4 Re -65.7(3)
C24 Re C4 C5 155.0(5)
C25 Re C4 C5 -52.3(5)
C26 Re C4 C5 42.3(4)
C1 Re C4 C5 -151.7(5)
C3 Re C4 C5 128.7(5)
C2 Re C4 C5 166.2(5)
C9 Re C4 C5 -115.0(5)
C24 Re C4 C9 -90.0(5)
C25 Re C4 C9 62.7(3)
C26 Re C4 C9 157.3(3)
C1 Re C4 C9 -36.7(3)
C3 Re C4 C9 -116.3(4)
C2 Re C4 C9 -78.8(3)
C24 Re C4 C3 26.3(6)
C25 Re C4 C3 179.0(3)
C26 Re C4 C3 -86.5(3)
C1 Re C4 C3 79.6(3)
C2 Re C4 C3 37.5(3)
C9 Re C4 C3 116.3(4)
C9 C4 C5 C6 2.0(7)
C3 C4 C5 C6 -178.3(5)
Re C4 C5 C6 89.3(5)
C4 C5 C6 C7 -2.1(7)
C5 C6 C7 C8 1.6(8)
C6 C7 C8 C9 -0.8(8)
C7 C8 C9 C1 -179.4(5)
C7 C8 C9 C4 0.6(7)
C7 C8 C9 Re -86.7(6)
C2 C1 C9 C8 -176.0(5)
Re C1 C9 C8 117.7(6)
C2 C1 C9 C4 4.0(5)
Re C1 C9 C4 -62.3(3)
C2 C1 C9 Re 66.3(3)
C5 C4 C9 C8 -1.2(7)
C3 C4 C9 C8 178.9(4)
Re C4 C9 C8 -119.1(4)
C5 C4 C9 C1 178.8(4)
C3 C4 C9 C1 -1.0(5)
Re C4 C9 C1 61.0(3)
C5 C4 C9 Re 117.8(4)
C3 C4 C9 Re -62.0(3)
C24 Re C9 C8 -102.0(5)
C25 Re C9 C8 -11.3(4)
C26 Re C9 C8 84.0(5)
C1 Re C9 C8 -127.8(5)
C3 Re C9 C8 152.1(5)
C2 Re C9 C8 -166.3(5)
C4 Re C9 C8 114.3(5)
C24 Re C9 C1 25.8(4)
C25 Re C9 C1 116.5(3)
C26 Re C9 C1 -148.2(3)
C3 Re C9 C1 -80.0(3)
C2 Re C9 C1 -38.5(3)
C4 Re C9 C1 -117.9(4)
C24 Re C9 C4 143.7(3)
C25 Re C9 C4 -125.6(3)
C26 Re C9 C4 -30.3(4)
C1 Re C9 C4 117.9(4)
C3 Re C9 C4 37.9(3)
C2 Re C9 C4 79.4(3)
C3 C2 C10 C23 123.7(5)
C1 C2 C10 C23 -51.3(6)
Re C2 C10 C23 -140.5(4)
C3 C2 C10 C11 -57.1(7)
C1 C2 C10 C11 127.8(5)
Re C2 C10 C11 38.7(6)
C23 C10 C11 C12 -170.5(4)
C2 C10 C11 C12 10.3(7)
C23 C10 C11 C16 8.8(7)
C2 C10 C11 C16 -170.3(4)
C10 C11 C12 C13 -179.0(5)
C16 C11 C12 C13 1.7(7)
C11 C12 C13 C14 -1.3(7)
C12 C13 C14 C15 0.5(8)
C13 C14 C15 C16 0.0(8)
C10 C11 C16 C17 -3.2(7)
C12 C11 C16 C17 176.2(4)
C10 C11 C16 C15 179.4(4)
C12 C11 C16 C15 -1.2(7)
C14 C15 C16 C17 -177.0(5)
C14 C15 C16 C11 0.4(7)
C11 C16 C17 C18 -3.4(7)
C15 C16 C17 C18 174.0(5)
C16 C17 C18 C19 -175.6(5)
C16 C17 C18 C23 4.2(7)
C17 C18 C19 C20 175.2(5)
C23 C18 C19 C20 -4.6(8)
C18 C19 C20 C21 0.7(8)
C19 C20 C21 C22 3.1(8)
C20 C21 C22 C23 -2.9(7)
C11 C10 C23 C22 168.4(4)
C2 C10 C23 C22 -12.4(7)
C11 C10 C23 C18 -8.1(7)
C2 C10 C23 C18 171.2(4)
C21 C22 C23 C10 -177.6(5)
C21 C22 C23 C18 -1.0(7)
C17 C18 C23 C10 1.5(7)
C19 C18 C23 C10 -178.7(5)
C17 C18 C23 C22 -175.2(4)
C19 C18 C23 C22 4.6(7)
